data_1575224
loop_
_publ_author_name
'Adlbert, Lukas'
'Weber, Martin'
'Riesinger, Christoph'
'Seidl, Michael'
'Scheer, Manfred'

_publ_section_title
;
 A simple synthesis of group 2 anthracenides and their use as reducing
 agents for polypnictogen ligand complexes.
;
_journal_issue 34
_journal_name_full 'Chemical science'
_journal_page_first 15446
_journal_page_last 15454
_journal_paper_doi 10.1039/d5sc04242a
_journal_volume 16
_journal_year 2025
_chemical_formula_moiety 'C22 H39 Fe Mg O3 P5, 0.55[C4H8O]'
_chemical_formula_sum 'C24 H43 Fe Mg O3.5 P5'
_chemical_formula_weight 622.59
_space_group_crystal_system orthorhombic
_space_group_IT_number 60
_space_group_name_Hall '-P 2n 2ab'
_space_group_name_H-M_alt 'P b c n'
_atom_sites_solution_hydrogens geom
_audit_creation_date 2025-01-13
_audit_creation_method
;
Olex2 1.5-alpha
(compiled 2025.01.10 svn.r16582094 for OlexSys, GUI svn.r7115)
;
_audit_update_record
;
2025-05-25 deposited with the CCDC.	2025-07-23 downloaded from the CCDC.
;
_cell_angle_alpha 90
_cell_angle_beta 90
_cell_angle_gamma 90
_cell_formula_units_Z 8
_cell_length_a 31.9024(4)
_cell_length_b 11.25500(10)
_cell_length_c 16.6438(2)
_cell_measurement_reflns_used 8826
_cell_measurement_temperature 123.00(10)
_cell_measurement_theta_max 74.3600
_cell_measurement_theta_min 4.1380
_cell_volume 5976.15(12)
_computing_cell_refinement 'CrysAlisPro 1.171.40.14a (Rigaku OD, 2018)'
_computing_data_collection 'CrysAlisPro 1.171.40.14a (Rigaku OD, 2018)'
_computing_data_reduction 'CrysAlisPro 1.171.40.14a (Rigaku OD, 2018)'
_computing_molecular_graphics 'Olex2 1.5-alpha (Dolomanov et al., 2009)'
_computing_publication_material 'Olex2 1.5-alpha (Dolomanov et al., 2009)'
_computing_structure_refinement 'SHELXL 2018/3 (Sheldrick, 2015)'
_computing_structure_solution 'SHELXT 2018/2 (Sheldrick, 2018)'
_diffrn_ambient_temperature 123.00(10)
_diffrn_detector_area_resol_mean 16.8189
_diffrn_detector_type TitanS2
_diffrn_measured_fraction_theta_full 0.999
_diffrn_measured_fraction_theta_max 0.987
_diffrn_measurement_details
;
List of Runs (angles in degrees, time in seconds):

  # Type    Start    End  Width  t~exp~   \w     \q     \k     \f   Frames
#--------------------------------------------------------------------------
  1  \w   -110.00 -25.00   1.00    2.00    --  -45.40 -57.00-120.00   85
  2  \w    -16.00  21.00   1.00    2.00    --  -45.40  37.00-120.00   37
  3  \w     -5.00  20.00   1.00    2.00    --  -45.40  19.00   0.00   25
  4  \w     34.00 102.00   1.00    6.00    --  104.50-125.00 -90.00   68
  5  \w     99.00 164.00   1.00    6.00    --  104.50  61.00-180.00   65
  6  \w     34.00  67.00   1.00    6.00    --  104.50-125.00-150.00   33
  7  \w    105.00 170.00   1.00    6.00    --  104.50 125.00  60.00   65
  8  \w     68.00 141.00   1.00    6.00    --  104.50  15.00 120.00   73
  9  \w     46.00  73.00   1.00    6.00    --  104.50-125.00   0.00   27
 10  \w     77.00 104.00   1.00    6.00    --  104.50-125.00   0.00   27
 11  \w     77.00 102.00   1.00    6.00    --  104.50-125.00-150.00   25
;
_diffrn_measurement_device 'four-circle diffractometer'
_diffrn_measurement_device_type 'GV1000, TitanS2'
_diffrn_measurement_method '\w scans'
_diffrn_radiation_type CuK\a
_diffrn_radiation_wavelength 1.54184
_diffrn_reflns_av_R_equivalents 0.0275
_diffrn_reflns_av_unetI/netI 0.0223
_diffrn_reflns_Laue_measured_fraction_full 0.999
_diffrn_reflns_Laue_measured_fraction_max 0.987
_diffrn_reflns_limit_h_max 39
_diffrn_reflns_limit_h_min -38
_diffrn_reflns_limit_k_max 14
_diffrn_reflns_limit_k_min -12
_diffrn_reflns_limit_l_max 16
_diffrn_reflns_limit_l_min -20
_diffrn_reflns_number 21198
_diffrn_reflns_point_group_measured_fraction_full 0.999
_diffrn_reflns_point_group_measured_fraction_max 0.987
_diffrn_reflns_theta_full 67.684
_diffrn_reflns_theta_max 74.403
_diffrn_reflns_theta_min 4.165
_exptl_absorpt_coefficient_mu 6.996
_exptl_absorpt_correction_T_max 0.386
_exptl_absorpt_correction_T_min 0.140
_exptl_absorpt_correction_type gaussian
_exptl_absorpt_process_details
;
CrysAlisPro 1.171.40.14a (Rigaku Oxford Diffraction, 2018)
Numerical absorption correction based on gaussian integration over
			a multifaceted crystal model
Empirical absorption correction using spherical harmonics,
 implemented in SCALE3 ABSPACK scaling algorithm.
;
_exptl_crystal_colour 'dark green'
_exptl_crystal_colour_modifier dark
_exptl_crystal_colour_primary green
_exptl_crystal_density_diffrn 1.384
_exptl_crystal_description octahedral
_exptl_crystal_F_000 2624
_exptl_crystal_size_max 0.432
_exptl_crystal_size_mid 0.285
_exptl_crystal_size_min 0.233
_refine_diff_density_max 0.599
_refine_diff_density_min -0.882
_refine_diff_density_rms 0.069
_refine_ls_extinction_method none
_refine_ls_goodness_of_fit_ref 1.037
_refine_ls_hydrogen_treatment constr
_refine_ls_matrix_type full
_refine_ls_number_parameters 339
_refine_ls_number_reflns 6012
_refine_ls_number_restraints 75
_refine_ls_restrained_S_all 1.107
_refine_ls_R_factor_all 0.0366
_refine_ls_R_factor_gt 0.0335
_refine_ls_shift/su_max 0.003
_refine_ls_shift/su_mean 0.000
_refine_ls_structure_factor_coef Fsqd
_refine_ls_weighting_details 'w=1/[\s^2^(Fo^2^)+(0.0573P)^2^+2.4022P] where P=(Fo^2^+2Fc^2^)/3'
_refine_ls_weighting_scheme calc
_refine_ls_wR_factor_gt 0.0894
_refine_ls_wR_factor_ref 0.0918
_reflns_Friedel_coverage 0.000
_reflns_number_gt 5567
_reflns_number_total 6012
_reflns_threshold_expression 'I > 2\s(I)'
_cod_data_source_file d5sc04242a2.cif
_cod_data_source_block maw303_1mrun1abs
_cod_depositor_comments 'Adding full bibliography for 1575224--1575230.cif.'
_cod_original_formula_sum 'C24 H43 Fe Mg O3.50 P5'
_cod_database_code 1575224
_shelx_shelxl_version_number 2018/3
_chemical_oxdiff_formula C25H43FeMgO3P5
_shelx_space_group_comment
;
The symmetry employed for this shelxl refinement is uniquely defined
by the following loop, which should always be used as a source of
symmetry information in preference to the above space-group names.
They are only intended as comments.
;
_olex2_refinement_description
;
1. Fixed Uiso
 At 1.2 times of:
  All C(H,H) groups
 At 1.5 times of:
  All C(H,H,H) groups
2. Restrained distances
 O4-C3 = O4-C6
 1.44 with sigma of 0.02
 C3-C4 = C5-C6
 1.53 with sigma of 0.02
 C4-C5
 1.54 with sigma of 0.02
 O4-C4 = O4-C5 = C3-C5 = C4-C6
 2.38 with sigma of 0.04
 C3-C4 \\sim C4-C5 \\sim C5-C6
 with sigma of 0.02
 O4-C3 \\sim O4-C6
 with sigma of 0.02
 O4-C4 \\sim O4-C5
 with sigma of 0.04
 C4-C6 \\sim C3-C5
 with sigma of 0.04
3. Uiso/Uaniso restraints and constraints
O4 \\sim C3 \\sim C4 \\sim C5 \\sim C6: within 1.7A with sigma of 0.01 and
sigma for terminal atoms of 0.02 within 1.7A
4. Rigid body (RIGU) restrains
 O4, C3, C4, C5, C6
 with sigma for 1-2 distances of 0.004 and sigma for 1-3 distances of 0.004
5. Others
 Fixed Sof: O4(0.5) C3(0.5) H3A(0.5) H3B(0.5) C4(0.5) H4A(0.5) H4B(0.5)
 C5(0.5) H5A(0.5) H5B(0.5) C6(0.5) H6A(0.5) H6B(0.5)
6.a Secondary CH2 refined with riding coordinates:
 C00G(H00A,H00B), C00H(H00C,H00D), C00I(H00E,H00F), C00J(H00G,H00H), C00K(H00I,
 H00J), C00M(H00N,H00O), C00N(H00P,H00Q), C00O(H00R,H00S), C00R(H00Z,H),
 C00U(H2,HE), C00V(H3,HF), C00W(H4,HG), C3(H3A,H3B), C4(H4A,H4B), C5(H5A,H5B),
 C6(H6A,H6B)
6.b Idealised Me refined as rotating group:
 C00L(H00K,H00L,H00M), C00P(H00T,H00U,H00V), C00Q(H00W,H00X,H00Y), C00S(H00,HA,
 HB), C00T(H1,HC,HD)
;
_olex2_submission_special_instructions 'No special instructions were received'
_oxdiff_exptl_absorpt_empirical_details
;
Empirical correction (ABSPACK) includes:
- Absorption correction using spherical harmonics
- Frame scaling
;
_oxdiff_exptl_absorpt_empirical_full_max 1.207
_oxdiff_exptl_absorpt_empirical_full_min 0.760

loop_
_space_group_symop_operation_xyz
'x, y, z'
'-x+1/2, -y+1/2, z+1/2'
'-x, y, -z+1/2'
'x+1/2, -y+1/2, -z'
'-x, -y, -z'
'x-1/2, y-1/2, -z-1/2'
'x, -y, z-1/2'
'-x-1/2, y-1/2, z'

loop_
_atom_site_label
_atom_site_type_symbol
_atom_site_fract_x
_atom_site_fract_y
_atom_site_fract_z
_atom_site_U_iso_or_equiv
_atom_site_adp_type
_atom_site_occupancy
_atom_site_site_symmetry_order
_atom_site_calc_flag
_atom_site_refinement_flags_posn
_atom_site_refinement_flags_adp
_atom_site_refinement_flags_occupancy
_atom_site_disorder_assembly
_atom_site_disorder_group
Fe1 Fe 0.62967(2) 0.19430(2) 0.55840(2) 0.01855(9) Uani 1 1 d . . . . .
P4 P 0.68179(2) 0.33561(4) 0.54451(3) 0.02520(12) Uani 1 1 d . . . . .
P5 P 0.63569(2) 0.34933(4) 0.64379(3) 0.02495(12) Uani 1 1 d . . . . .
P3 P 0.63950(2) 0.30584(4) 0.44428(3) 0.02561(12) Uani 1 1 d . . . . .
P1 P 0.58065(2) 0.44546(4) 0.60208(3) 0.02742(12) Uani 1 1 d . . . . .
P2 P 0.57831(2) 0.31117(4) 0.50804(3) 0.02567(12) Uani 1 1 d . . . . .
Mg Mg 0.63269(2) 0.53654(5) 0.50228(4) 0.02054(14) Uani 1 1 d . . . . .
O1 O 0.59016(4) 0.62253(13) 0.43029(7) 0.0253(3) Uani 1 1 d . . . . .
O3 O 0.67821(4) 0.59639(12) 0.42072(8) 0.0252(3) Uani 1 1 d . . . . .
O2 O 0.65342(4) 0.67037(12) 0.57656(8) 0.0261(3) Uani 1 1 d . . . . .
C00B C 0.59225(6) 0.03925(17) 0.56343(11) 0.0243(4) Uani 1 1 d . . . . .
C00C C 0.66403(6) 0.03447(16) 0.54734(12) 0.0243(4) Uani 1 1 d . . . . .
C00D C 0.62502(6) 0.02119(16) 0.50666(11) 0.0227(4) Uani 1 1 d . . . . .
C00E C 0.61066(7) 0.06463(17) 0.63934(11) 0.0263(4) Uani 1 1 d . . . . .
C00F C 0.65522(6) 0.06099(17) 0.62967(12) 0.0265(4) Uani 1 1 d . . . . .
C00G C 0.70431(7) 0.52793(18) 0.36640(12) 0.0303(4) Uani 1 1 d . . . . .
H00A H 0.686727 0.482671 0.328122 0.036 Uiso 1 1 calc R U . . .
H00B H 0.721918 0.471210 0.396868 0.036 Uiso 1 1 calc R U . . .
C00H C 0.72681(6) 0.73199(19) 0.36946(12) 0.0296(4) Uani 1 1 d . . . . .
H00C H 0.747076 0.736017 0.414416 0.035 Uiso 1 1 calc R U . . .
H00D H 0.730331 0.802708 0.334736 0.035 Uiso 1 1 calc R U . . .
C00I C 0.62575(6) 0.73860(18) 0.62875(12) 0.0279(4) Uani 1 1 d . . . . .
H00E H 0.597491 0.702350 0.630759 0.034 Uiso 1 1 calc R U . . .
H00F H 0.623148 0.821506 0.609515 0.034 Uiso 1 1 calc R U . . .
C00J C 0.68234(7) 0.72127(18) 0.39968(13) 0.0293(4) Uani 1 1 d . . . . .
H00G H 0.677793 0.772536 0.447225 0.035 Uiso 1 1 calc R U . . .
H00H H 0.662029 0.743623 0.357337 0.035 Uiso 1 1 calc R U . . .
C00K C 0.55145(7) 0.6788(2) 0.45670(13) 0.0324(4) Uani 1 1 d . . . . .
H00I H 0.557476 0.747904 0.491658 0.039 Uiso 1 1 calc R U . . .
H00J H 0.533735 0.621842 0.486701 0.039 Uiso 1 1 calc R U . . .
C00L C 0.61838(7) -0.0080(2) 0.41982(13) 0.0321(4) Uani 1 1 d . . . . .
H00K H 0.594916 0.038858 0.398860 0.048 Uiso 1 1 calc R U . . .
H00L H 0.612031 -0.092831 0.414312 0.048 Uiso 1 1 calc R U . . .
H00M H 0.643845 0.010770 0.389441 0.048 Uiso 1 1 calc R U . . .
C00M C 0.58482(7) 0.5823(2) 0.34715(11) 0.0328(5) Uani 1 1 d . . . . .
H00N H 0.588926 0.495346 0.343282 0.039 Uiso 1 1 calc R U . . .
H00O H 0.605281 0.622109 0.311412 0.039 Uiso 1 1 calc R U . . .
C00N C 0.73172(7) 0.61697(19) 0.32164(12) 0.0320(4) Uani 1 1 d . . . . .
H00P H 0.721934 0.627427 0.265638 0.038 Uiso 1 1 calc R U . . .
H00Q H 0.761339 0.590720 0.320897 0.038 Uiso 1 1 calc R U . . .
C00O C 0.52999(7) 0.7179(2) 0.38018(13) 0.0335(4) Uani 1 1 d . . . . .
H00R H 0.541550 0.793963 0.360186 0.040 Uiso 1 1 calc R U . . .
H00S H 0.499348 0.726079 0.387842 0.040 Uiso 1 1 calc R U . . .
C00P C 0.70658(7) 0.01909(19) 0.51092(15) 0.0348(5) Uani 1 1 d . . . . .
H00T H 0.704288 0.021148 0.452220 0.052 Uiso 1 1 calc R U . . .
H00U H 0.718333 -0.057443 0.527692 0.052 Uiso 1 1 calc R U . . .
H00V H 0.724980 0.083479 0.529003 0.052 Uiso 1 1 calc R U . . .
C00Q C 0.54639(6) 0.02539(19) 0.54641(15) 0.0359(5) Uani 1 1 d . . . . .
H00W H 0.530180 0.068944 0.586826 0.054 Uiso 1 1 calc R U . . .
H00X H 0.538885 -0.058997 0.548336 0.054 Uiso 1 1 calc R U . . .
H00Y H 0.540115 0.057146 0.492917 0.054 Uiso 1 1 calc R U . . .
C00R C 0.54043(7) 0.6156(2) 0.32390(13) 0.0371(5) Uani 1 1 d . . . . .
H00Z H 0.521032 0.548011 0.332144 0.044 Uiso 1 1 calc R U . . .
H H 0.538984 0.641068 0.267036 0.044 Uiso 1 1 calc R U . . .
C00S C 0.68689(8) 0.0800(2) 0.69541(14) 0.0408(5) Uani 1 1 d . . . . .
H00 H 0.715204 0.077564 0.672613 0.061 Uiso 1 1 calc R U . . .
HA H 0.683981 0.017215 0.735844 0.061 Uiso 1 1 calc R U . . .
HB H 0.682126 0.157508 0.720601 0.061 Uiso 1 1 calc R U . . .
C00T C 0.58728(9) 0.0838(2) 0.71674(13) 0.0408(5) Uani 1 1 d . . . . .
H1 H 0.604547 0.131043 0.753481 0.061 Uiso 1 1 calc R U . . .
HC H 0.581010 0.006752 0.741417 0.061 Uiso 1 1 calc R U . . .
HD H 0.561038 0.126042 0.705746 0.061 Uiso 1 1 calc R U . . .
C00U C 0.69496(7) 0.6650(2) 0.61235(16) 0.0413(5) Uani 1 1 d . . . . .
H2 H 0.716111 0.699027 0.575393 0.050 Uiso 1 1 calc R U . . .
HE H 0.702747 0.581771 0.624385 0.050 Uiso 1 1 calc R U . . .
C00V C 0.64620(9) 0.7347(3) 0.70960(14) 0.0504(6) Uani 1 1 d . . . . .
H3 H 0.638707 0.661191 0.738894 0.060 Uiso 1 1 calc R U . . .
HF H 0.638202 0.804432 0.742490 0.060 Uiso 1 1 calc R U . . .
C00W C 0.69255(9) 0.7372(3) 0.68890(16) 0.0517(7) Uani 1 1 d . . . . .
H4 H 0.702389 0.819553 0.679959 0.062 Uiso 1 1 calc R U . . .
HG H 0.709508 0.700496 0.732097 0.062 Uiso 1 1 calc R U . . .
O4 O 0.5253(3) 0.7991(10) 0.7987(5) 0.150(3) Uani 0.5 1 d D U P A -1
C3 C 0.53541(15) 0.8071(5) 0.7158(4) 0.0418(12) Uani 0.5 1 d D U P A -1
H3A H 0.564193 0.778452 0.704821 0.050 Uiso 0.5 1 calc R U P A -1
H3B H 0.532337 0.889266 0.695411 0.050 Uiso 0.5 1 calc R U P A -1
C4 C 0.50407(18) 0.7284(7) 0.6819(4) 0.0592(17) Uani 0.5 1 d D U P A -1
H4A H 0.515944 0.647605 0.676078 0.071 Uiso 0.5 1 calc R U P A -1
H4B H 0.495868 0.757101 0.627963 0.071 Uiso 0.5 1 calc R U P A -1
C5 C 0.46609(16) 0.7239(7) 0.7355(3) 0.0548(14) Uani 0.5 1 d D U P A -1
H5A H 0.442581 0.769353 0.711754 0.066 Uiso 0.5 1 calc R U P A -1
H5B H 0.456961 0.640834 0.744284 0.066 Uiso 0.5 1 calc R U P A -1
C6 C 0.4799(4) 0.7773(13) 0.8096(6) 0.108(3) Uani 0.5 1 d D U P A -1
H6A H 0.474896 0.723071 0.855465 0.129 Uiso 0.5 1 calc R U P A -1
H6B H 0.464813 0.852810 0.819598 0.129 Uiso 0.5 1 calc R U P A -1

loop_
_atom_site_aniso_label
_atom_site_aniso_U_11
_atom_site_aniso_U_22
_atom_site_aniso_U_33
_atom_site_aniso_U_23
_atom_site_aniso_U_13
_atom_site_aniso_U_12
Fe1 0.01979(16) 0.01759(15) 0.01826(15) 0.00044(10) -0.00086(10) -0.00145(10)
P4 0.0209(2) 0.0212(2) 0.0335(2) 0.00005(18) 0.00162(18) -0.00156(17)
P5 0.0327(3) 0.0223(2) 0.0199(2) -0.00181(17) -0.00033(18) -0.00099(18)
P3 0.0351(3) 0.0218(2) 0.0200(2) 0.00043(16) 0.00384(18) -0.00054(19)
P1 0.0271(2) 0.0240(2) 0.0311(2) 0.00236(18) 0.01039(19) 0.00208(18)
P2 0.0222(2) 0.0242(2) 0.0306(2) 0.00387(18) -0.00354(18) -0.00106(17)
Mg 0.0201(3) 0.0206(3) 0.0210(3) 0.0003(2) 0.0014(2) -0.0003(2)
O1 0.0216(6) 0.0323(7) 0.0220(6) 0.0009(5) 0.0018(5) 0.0056(5)
O3 0.0252(6) 0.0208(6) 0.0296(6) 0.0028(5) 0.0084(5) 0.0013(5)
O2 0.0235(7) 0.0273(7) 0.0275(6) -0.0061(5) -0.0004(5) 0.0000(5)
C00B 0.0245(9) 0.0180(8) 0.0304(9) 0.0010(7) 0.0008(7) -0.0020(7)
C00C 0.0238(9) 0.0166(8) 0.0324(9) 0.0006(7) -0.0013(7) 0.0002(7)
C00D 0.0242(9) 0.0165(8) 0.0276(9) -0.0012(7) -0.0008(7) 0.0000(7)
C00E 0.0359(10) 0.0181(8) 0.0248(9) 0.0036(7) 0.0034(8) -0.0002(7)
C00F 0.0322(10) 0.0195(9) 0.0277(9) 0.0030(7) -0.0073(8) -0.0013(7)
C00G 0.0295(10) 0.0281(10) 0.0333(10) -0.0046(8) 0.0106(8) -0.0003(8)
C00H 0.0269(10) 0.0296(10) 0.0323(10) 0.0078(8) 0.0010(8) -0.0043(8)
C00I 0.0319(10) 0.0251(9) 0.0268(9) -0.0039(8) 0.0025(8) 0.0025(8)
C00J 0.0299(10) 0.0223(9) 0.0358(10) 0.0050(8) 0.0068(8) -0.0007(8)
C00K 0.0269(10) 0.0406(11) 0.0297(10) 0.0006(8) 0.0050(8) 0.0125(9)
C00L 0.0389(11) 0.0292(10) 0.0283(10) -0.0062(8) -0.0039(9) -0.0004(9)
C00M 0.0305(10) 0.0461(12) 0.0218(9) -0.0020(8) -0.0019(8) 0.0086(9)
C00N 0.0300(10) 0.0350(11) 0.0311(10) 0.0040(8) 0.0099(8) -0.0008(9)
C00O 0.0233(9) 0.0399(11) 0.0372(11) 0.0080(9) 0.0014(8) 0.0046(8)
C00P 0.0240(9) 0.0287(10) 0.0518(13) -0.0026(9) 0.0036(9) 0.0008(8)
C00Q 0.0222(10) 0.0278(10) 0.0578(14) -0.0028(9) 0.0010(9) -0.0045(8)
C00R 0.0264(10) 0.0515(13) 0.0333(10) -0.0029(10) -0.0035(8) 0.0006(9)
C00S 0.0514(14) 0.0334(11) 0.0377(11) 0.0016(9) -0.0216(10) 0.0021(10)
C00T 0.0588(15) 0.0339(11) 0.0296(10) 0.0039(9) 0.0147(10) -0.0022(11)
C00U 0.0277(11) 0.0380(12) 0.0583(14) -0.0145(11) -0.0120(10) 0.0013(9)
C00V 0.0519(15) 0.0727(19) 0.0265(11) -0.0067(12) -0.0028(10) -0.0007(14)
C00W 0.0467(15) 0.0632(17) 0.0450(13) -0.0073(13) -0.0176(12) -0.0039(13)
O4 0.142(5) 0.196(6) 0.111(4) 0.015(5) -0.023(4) -0.049(5)
C3 0.020(2) 0.046(3) 0.060(3) 0.000(2) -0.001(2) -0.0181(18)
C4 0.033(3) 0.084(4) 0.060(3) -0.031(3) 0.022(2) -0.024(3)
C5 0.029(2) 0.082(4) 0.053(3) -0.007(3) 0.022(2) -0.019(2)
C6 0.114(6) 0.133(7) 0.076(5) -0.025(5) 0.040(5) -0.039(6)

loop_
_atom_type_symbol
_atom_type_description
_atom_type_scat_dispersion_real
_atom_type_scat_dispersion_imag
_atom_type_scat_source
C C 0.0181 0.0091 'International Tables Vol C Tables 4.2.6.8 and 6.1.1.4'
H H 0.0000 0.0000 'International Tables Vol C Tables 4.2.6.8 and 6.1.1.4'
Fe Fe -1.1336 3.1974 'International Tables Vol C Tables 4.2.6.8 and 6.1.1.4'
Mg Mg 0.1719 0.1771 'International Tables Vol C Tables 4.2.6.8 and 6.1.1.4'
O O 0.0492 0.0322 'International Tables Vol C Tables 4.2.6.8 and 6.1.1.4'
P P 0.2955 0.4335 'International Tables Vol C Tables 4.2.6.8 and 6.1.1.4'

loop_
_exptl_crystal_face_index_h
_exptl_crystal_face_index_k
_exptl_crystal_face_index_l
_exptl_crystal_face_perp_dist
0 2 -10 0.1291
-6 0 10 0.1596
5 3 10 0.1328
16 4 -1 0.1503
20 2 0 0.1735
6 1 10 0.1435
18 -3 2 0.1766
18 -3 -4 0.1865
-12 2 -8 0.1885
-19 3 0 0.2133
8 -2 10 0.1430
9 -7 0 0.1355
9 -5 -7 0.1670
2 -4 9 0.1544
-3 -7 0 0.1356
2 -5 -8 0.1438
-6 -5 7 0.1643
-8 -7 0 0.1458
-2 3 10 0.1363
0 -4 -9 0.1484
-9 -6 -5 0.1652
-11 -2 9 0.1870
-10 -4 -7 0.1810
-16 -5 1 0.2019
0 2 10 0.1311
-7 -3 -9 0.1632
-6 -2 -10 0.1541
-4 0 -11 0.1389
-3 1 -11 0.1307
-10 3 -9 0.1659
-6 1 10 0.1535
-11 6 0 0.1243
-6 7 -1 0.1005
3 2 -10 0.1305
6 -7 -1 0.1255
-5 6 5 0.1241
1 6 -6 0.1225
-1 7 -1 0.1003
4 7 -3 0.1046
6 1 -10 0.1362
10 6 -2 0.1084
8 6 3 0.1040
21 0 0 0.1824
-7 0 10 0.1593
14 -5 3 0.1672
15 -5 0 0.1674
-3 7 2 0.1098
-10 -6 0 0.1558
-9 -7 0 0.1485
-9 6 -3 0.1221
6 7 0 0.0968
8 5 -7 0.1286
4 4 9 0.1308
19 0 -4 0.1948
14 -4 5 0.1707
4 -7 -1 0.1251

loop_
_geom_angle_atom_site_label_1
_geom_angle_atom_site_label_2
_geom_angle_atom_site_label_3
_geom_angle
_geom_angle_site_symmetry_1
_geom_angle_site_symmetry_3
_geom_angle_publ_flag
P5 Fe1 P4 58.022(19) . . ?
P5 Fe1 P3 94.96(2) . . ?
P5 Fe1 P2 81.11(2) . . ?
P3 Fe1 P4 56.190(19) . . ?
P2 Fe1 P4 94.81(2) . . ?
P2 Fe1 P3 58.34(2) . . ?
C00B Fe1 P4 167.65(6) . . ?
C00B Fe1 P5 131.31(6) . . ?
C00B Fe1 P3 124.07(5) . . ?
C00B Fe1 P2 94.90(6) . . ?
C00B Fe1 C00D 39.13(7) . . ?
C00C Fe1 P4 101.76(5) . . ?
C00C Fe1 P5 131.91(6) . . ?
C00C Fe1 P3 108.78(6) . . ?
C00C Fe1 P2 146.91(6) . . ?
C00C Fe1 C00B 66.07(8) . . ?
C00C Fe1 C00D 39.17(7) . . ?
C00D Fe1 P4 129.59(5) . . ?
C00D Fe1 P5 164.70(5) . . ?
C00D Fe1 P3 100.06(5) . . ?
C00D Fe1 P2 109.31(5) . . ?
C00E Fe1 P4 139.31(6) . . ?
C00E Fe1 P5 99.18(6) . . ?
C00E Fe1 P3 163.71(6) . . ?
C00E Fe1 P2 115.94(6) . . ?
C00E Fe1 C00B 39.65(8) . . ?
C00E Fe1 C00C 67.05(8) . . ?
C00E Fe1 C00D 66.43(7) . . ?
C00E Fe1 C00F 40.29(8) . . ?
C00F Fe1 P4 105.76(6) . . ?
C00F Fe1 P5 99.51(6) . . ?
C00F Fe1 P3 144.31(6) . . ?
C00F Fe1 P2 156.20(6) . . ?
C00F Fe1 C00B 66.64(7) . . ?
C00F Fe1 C00C 39.88(8) . . ?
C00F Fe1 C00D 66.36(7) . . ?
Fe1 P4 Mg 100.14(2) . . ?
P5 P4 Fe1 59.776(19) . . ?
P5 P4 Mg 76.30(2) . . ?
P3 P4 Fe1 61.576(19) . . ?
P3 P4 P5 99.86(3) . . ?
P3 P4 Mg 65.80(2) . . ?
Fe1 P5 Mg 92.495(19) . . ?
P4 P5 Fe1 62.202(19) . . ?
P4 P5 Mg 60.75(2) . . ?
P1 P5 Fe1 96.59(2) . . ?
P1 P5 P4 109.39(3) . . ?
P1 P5 Mg 53.599(19) . . ?
Fe1 P3 Mg 102.28(2) . . ?
P4 P3 Fe1 62.234(19) . . ?
P4 P3 P2 100.06(3) . . ?
P4 P3 Mg 68.74(2) . . ?
P2 P3 Fe1 60.025(19) . . ?
P2 P3 Mg 74.94(2) . . ?
P5 P1 P2 84.95(2) . . ?
P5 P1 Mg 83.28(2) . . ?
P2 P1 Mg 80.44(2) . . ?
Fe1 P2 Mg 94.73(2) . . ?
P3 P2 Fe1 61.639(19) . . ?
P3 P2 Mg 60.78(2) . . ?
P1 P2 Fe1 96.46(2) . . ?
P1 P2 P3 109.38(3) . . ?
P1 P2 Mg 55.27(2) . . ?
P4 Mg P5 42.951(16) . . ?
P4 Mg P2 69.295(19) . . ?
P3 Mg P4 45.456(18) . . ?
P3 Mg P5 68.510(19) . . ?
P3 Mg P2 44.280(17) . . ?
P1 Mg P4 83.01(2) . . ?
P1 Mg P5 43.124(17) . . ?
P1 Mg P3 84.38(2) . . ?
P1 Mg P2 44.288(18) . . ?
P2 Mg P5 56.225(17) . . ?
O1 Mg P4 152.21(5) . . ?
O1 Mg P5 140.27(5) . . ?
O1 Mg P3 106.83(5) . . ?
O1 Mg P1 97.98(4) . . ?
O1 Mg P2 91.96(5) . . ?
O1 Mg O3 85.90(6) . . ?
O1 Mg O2 102.60(6) . . ?
O3 Mg P4 91.95(4) . . ?
O3 Mg P5 132.43(5) . . ?
O3 Mg P3 91.21(4) . . ?
O3 Mg P1 174.81(5) . . ?
O3 Mg P2 132.48(5) . . ?
O2 Mg P4 104.89(5) . . ?
O2 Mg P5 91.75(5) . . ?
O2 Mg P3 150.17(5) . . ?
O2 Mg P1 96.41(5) . . ?
O2 Mg P2 140.04(5) . . ?
O2 Mg O3 86.06(6) . . ?
C00K O1 Mg 126.13(11) . . ?
C00K O1 C00M 108.71(15) . . ?
C00M O1 Mg 118.85(12) . . ?
C00G O3 Mg 129.04(12) . . ?
C00G O3 C00J 108.13(14) . . ?
C00J O3 Mg 121.91(11) . . ?
C00I O2 Mg 123.30(12) . . ?
C00U O2 Mg 120.59(12) . . ?
C00U O2 C00I 109.25(15) . . ?
C00D C00B Fe1 71.16(11) . . ?
C00D C00B C00Q 125.21(18) . . ?
C00E C00B Fe1 68.68(11) . . ?
C00E C00B C00D 108.35(17) . . ?
C00E C00B C00Q 126.32(19) . . ?
C00Q C00B Fe1 129.00(14) . . ?
C00D C00C Fe1 71.20(11) . . ?
C00D C00C C00F 107.79(17) . . ?
C00D C00C C00P 126.00(18) . . ?
C00F C00C Fe1 68.73(11) . . ?
C00F C00C C00P 126.18(19) . . ?
C00P C00C Fe1 127.14(14) . . ?
C00B C00D Fe1 69.71(11) . . ?
C00B C00D C00C 108.13(17) . . ?
C00B C00D C00L 124.62(18) . . ?
C00C C00D Fe1 69.63(10) . . ?
C00C C00D C00L 127.25(18) . . ?
C00L C00D Fe1 126.83(14) . . ?
C00B C00E Fe1 71.67(11) . . ?
C00B C00E C00F 107.74(16) . . ?
C00B C00E C00T 125.8(2) . . ?
C00F C00E Fe1 69.95(10) . . ?
C00F C00E C00T 126.37(19) . . ?
C00T C00E Fe1 126.85(15) . . ?
C00C C00F Fe1 71.40(11) . . ?
C00C C00F C00E 107.98(16) . . ?
C00C C00F C00S 126.5(2) . . ?
C00E C00F Fe1 69.76(10) . . ?
C00E C00F C00S 125.53(19) . . ?
C00S C00F Fe1 125.15(14) . . ?
O3 C00G H00A 110.4 . . ?
O3 C00G H00B 110.4 . . ?
O3 C00G C00N 106.54(16) . . ?
H00A C00G H00B 108.6 . . ?
C00N C00G H00A 110.4 . . ?
C00N C00G H00B 110.4 . . ?
H00C C00H H00D 109.3 . . ?
C00J C00H H00C 111.4 . . ?
C00J C00H H00D 111.4 . . ?
C00J C00H C00N 101.67(16) . . ?
C00N C00H H00C 111.4 . . ?
C00N C00H H00D 111.4 . . ?
O2 C00I H00E 110.8 . . ?
O2 C00I H00F 110.8 . . ?
O2 C00I C00V 104.87(18) . . ?
H00E C00I H00F 108.8 . . ?
C00V C00I H00E 110.8 . . ?
C00V C00I H00F 110.8 . . ?
O3 C00J C00H 104.05(16) . . ?
O3 C00J H00G 110.9 . . ?
O3 C00J H00H 110.9 . . ?
C00H C00J H00G 110.9 . . ?
C00H C00J H00H 110.9 . . ?
H00G C00J H00H 109.0 . . ?
O1 C00K H00I 110.8 . . ?
O1 C00K H00J 110.8 . . ?
O1 C00K C00O 104.87(16) . . ?
H00I C00K H00J 108.8 . . ?
C00O C00K H00I 110.8 . . ?
C00O C00K H00J 110.8 . . ?
C00D C00L H00K 109.5 . . ?
C00D C00L H00L 109.5 . . ?
C00D C00L H00M 109.5 . . ?
H00K C00L H00L 109.5 . . ?
H00K C00L H00M 109.5 . . ?
H00L C00L H00M 109.5 . . ?
O1 C00M H00N 110.6 . . ?
O1 C00M H00O 110.6 . . ?
O1 C00M C00R 105.87(16) . . ?
H00N C00M H00O 108.7 . . ?
C00R C00M H00N 110.6 . . ?
C00R C00M H00O 110.6 . . ?
C00G C00N C00H 104.10(15) . . ?
C00G C00N H00P 110.9 . . ?
C00G C00N H00Q 110.9 . . ?
C00H C00N H00P 110.9 . . ?
C00H C00N H00Q 110.9 . . ?
H00P C00N H00Q 109.0 . . ?
C00K C00O H00R 111.5 . . ?
C00K C00O H00S 111.5 . . ?
C00K C00O C00R 101.51(17) . . ?
H00R C00O H00S 109.3 . . ?
C00R C00O H00R 111.5 . . ?
C00R C00O H00S 111.5 . . ?
C00C C00P H00T 109.5 . . ?
C00C C00P H00U 109.5 . . ?
C00C C00P H00V 109.5 . . ?
H00T C00P H00U 109.5 . . ?
H00T C00P H00V 109.5 . . ?
H00U C00P H00V 109.5 . . ?
C00B C00Q H00W 109.5 . . ?
C00B C00Q H00X 109.5 . . ?
C00B C00Q H00Y 109.5 . . ?
H00W C00Q H00X 109.5 . . ?
H00W C00Q H00Y 109.5 . . ?
H00X C00Q H00Y 109.5 . . ?
C00M C00R C00O 103.55(17) . . ?
C00M C00R H00Z 111.1 . . ?
C00M C00R H 111.1 . . ?
C00O C00R H00Z 111.1 . . ?
C00O C00R H 111.1 . . ?
H00Z C00R H 109.0 . . ?
C00F C00S H00 109.5 . . ?
C00F C00S HA 109.5 . . ?
C00F C00S HB 109.5 . . ?
H00 C00S HA 109.5 . . ?
H00 C00S HB 109.5 . . ?
HA C00S HB 109.5 . . ?
C00E C00T H1 109.5 . . ?
C00E C00T HC 109.5 . . ?
C00E C00T HD 109.5 . . ?
H1 C00T HC 109.5 . . ?
H1 C00T HD 109.5 . . ?
HC C00T HD 109.5 . . ?
O2 C00U H2 110.5 . . ?
O2 C00U HE 110.5 . . ?
O2 C00U C00W 106.06(19) . . ?
H2 C00U HE 108.7 . . ?
C00W C00U H2 110.5 . . ?
C00W C00U HE 110.5 . . ?
C00I C00V H3 111.2 . . ?
C00I C00V HF 111.2 . . ?
C00I C00V C00W 102.72(19) . . ?
H3 C00V HF 109.1 . . ?
C00W C00V H3 111.2 . . ?
C00W C00V HF 111.2 . . ?
C00U C00W C00V 103.3(2) . . ?
C00U C00W H4 111.1 . . ?
C00U C00W HG 111.1 . . ?
C00V C00W H4 111.1 . . ?
C00V C00W HG 111.1 . . ?
H4 C00W HG 109.1 . . ?
C3 O4 C6 110.6(6) . . ?
O4 C3 H3A 111.7 . . ?
O4 C3 H3B 111.7 . . ?
O4 C3 C4 100.5(5) . . ?
H3A C3 H3B 109.4 . . ?
C4 C3 H3A 111.7 . . ?
C4 C3 H3B 111.7 . . ?
C3 C4 H4A 109.6 . . ?
C3 C4 H4B 109.6 . . ?
C3 C4 C5 110.3(5) . . ?
H4A C4 H4B 108.1 . . ?
C5 C4 H4A 109.6 . . ?
C5 C4 H4B 109.6 . . ?
C4 C5 H5A 110.9 . . ?
C4 C5 H5B 110.9 . . ?
H5A C5 H5B 108.9 . . ?
C6 C5 C4 104.3(5) . . ?
C6 C5 H5A 110.9 . . ?
C6 C5 H5B 110.9 . . ?
O4 C6 H6A 110.7 . . ?
O4 C6 H6B 110.7 . . ?
C5 C6 O4 105.2(6) . . ?
C5 C6 H6A 110.7 . . ?
C5 C6 H6B 110.7 . . ?
H6A C6 H6B 108.8 . . ?

loop_
_geom_bond_atom_site_label_1
_geom_bond_atom_site_label_2
_geom_bond_distance
_geom_bond_site_symmetry_2
_geom_bond_publ_flag
Fe1 P4 2.3124(5) . ?
Fe1 P5 2.2587(5) . ?
Fe1 P3 2.2982(5) . ?
Fe1 P2 2.2624(5) . ?
Fe1 C00B 2.1161(19) . ?
Fe1 C00C 2.1145(19) . ?
Fe1 C00D 2.1353(18) . ?
Fe1 C00E 2.0766(19) . ?
Fe1 C00F 2.0791(19) . ?
P4 P5 2.2173(7) . ?
P4 P3 2.1713(7) . ?
P4 Mg 2.8393(8) . ?
P5 P1 2.1762(7) . ?
P5 Mg 3.1617(8) . ?
P3 P2 2.2229(7) . ?
P3 Mg 2.7788(8) . ?
P1 P2 2.1771(7) . ?
P1 Mg 2.5624(8) . ?
P2 Mg 3.0746(8) . ?
Mg O1 2.0527(14) . ?
Mg O3 2.0989(14) . ?
Mg O2 2.0578(15) . ?
O1 C00K 1.456(2) . ?
O1 C00M 1.466(2) . ?
O3 C00G 1.451(2) . ?
O3 C00J 1.454(2) . ?
O2 C00I 1.457(2) . ?
O2 C00U 1.454(3) . ?
C00B C00D 1.424(3) . ?
C00B C00E 1.422(3) . ?
C00B C00Q 1.498(3) . ?
C00C C00D 1.425(3) . ?
C00C C00F 1.430(3) . ?
C00C C00P 1.497(3) . ?
C00D C00L 1.497(3) . ?
C00E C00F 1.431(3) . ?
C00E C00T 1.504(3) . ?
C00F C00S 1.505(3) . ?
C00G H00A 0.9900 . ?
C00G H00B 0.9900 . ?
C00G C00N 1.524(3) . ?
C00H H00C 0.9900 . ?
C00H H00D 0.9900 . ?
C00H C00J 1.510(3) . ?
C00H C00N 1.528(3) . ?
C00I H00E 0.9900 . ?
C00I H00F 0.9900 . ?
C00I C00V 1.496(3) . ?
C00J H00G 0.9900 . ?
C00J H00H 0.9900 . ?
C00K H00I 0.9900 . ?
C00K H00J 0.9900 . ?
C00K C00O 1.511(3) . ?
C00L H00K 0.9800 . ?
C00L H00L 0.9800 . ?
C00L H00M 0.9800 . ?
C00M H00N 0.9900 . ?
C00M H00O 0.9900 . ?
C00M C00R 1.515(3) . ?
C00N H00P 0.9900 . ?
C00N H00Q 0.9900 . ?
C00O H00R 0.9900 . ?
C00O H00S 0.9900 . ?
C00O C00R 1.521(3) . ?
C00P H00T 0.9800 . ?
C00P H00U 0.9800 . ?
C00P H00V 0.9800 . ?
C00Q H00W 0.9800 . ?
C00Q H00X 0.9800 . ?
C00Q H00Y 0.9800 . ?
C00R H00Z 0.9900 . ?
C00R H 0.9900 . ?
C00S H00 0.9800 . ?
C00S HA 0.9800 . ?
C00S HB 0.9800 . ?
C00T H1 0.9800 . ?
C00T HC 0.9800 . ?
C00T HD 0.9800 . ?
C00U H2 0.9900 . ?
C00U HE 0.9900 . ?
C00U C00W 1.513(4) . ?
C00V H3 0.9900 . ?
C00V HF 0.9900 . ?
C00V C00W 1.519(4) . ?
C00W H4 0.9900 . ?
C00W HG 0.9900 . ?
O4 C3 1.420(8) . ?
O4 C6 1.480(10) . ?
C3 H3A 0.9900 . ?
C3 H3B 0.9900 . ?
C3 C4 1.449(6) . ?
C4 H4A 0.9900 . ?
C4 H4B 0.9900 . ?
C4 C5 1.505(6) . ?
C5 H5A 0.9900 . ?
C5 H5B 0.9900 . ?
C5 C6 1.442(9) . ?
C6 H6A 0.9900 . ?
C6 H6B 0.9900 . ?

loop_
_geom_torsion_atom_site_label_1
_geom_torsion_atom_site_label_2
_geom_torsion_atom_site_label_3
_geom_torsion_atom_site_label_4
_geom_torsion
_geom_torsion_site_symmetry_1
_geom_torsion_site_symmetry_2
_geom_torsion_site_symmetry_3
_geom_torsion_site_symmetry_4
_geom_torsion_publ_flag
Fe1 C00B C00D C00C 59.23(13) . . . . ?
Fe1 C00B C00D C00L -121.43(19) . . . . ?
Fe1 C00B C00E C00F -60.97(12) . . . . ?
Fe1 C00B C00E C00T 122.7(2) . . . . ?
Fe1 C00C C00D C00B -59.28(13) . . . . ?
Fe1 C00C C00D C00L 121.4(2) . . . . ?
Fe1 C00C C00F C00E 60.46(12) . . . . ?
Fe1 C00C C00F C00S -120.4(2) . . . . ?
Fe1 C00E C00F C00C -61.50(13) . . . . ?
Fe1 C00E C00F C00S 119.4(2) . . . . ?
Mg O1 C00K C00O -174.70(13) . . . . ?
Mg O1 C00M C00R 153.11(14) . . . . ?
Mg O3 C00G C00N -179.78(13) . . . . ?
Mg O3 C00J C00H 157.87(12) . . . . ?
Mg O2 C00I C00V 129.92(18) . . . . ?
Mg O2 C00U C00W -153.72(17) . . . . ?
O1 C00K C00O C00R 37.4(2) . . . . ?
O1 C00M C00R C00O 24.1(2) . . . . ?
O3 C00G C00N C00H 13.8(2) . . . . ?
O2 C00I C00V C00W 35.0(3) . . . . ?
O2 C00U C00W C00V 23.5(3) . . . . ?
C00B C00E C00F Fe1 62.08(13) . . . . ?
C00B C00E C00F C00C 0.6(2) . . . . ?
C00B C00E C00F C00S -178.53(19) . . . . ?
C00D C00B C00E Fe1 60.36(13) . . . . ?
C00D C00B C00E C00F -0.6(2) . . . . ?
C00D C00B C00E C00T -176.96(19) . . . . ?
C00D C00C C00F Fe1 -60.79(13) . . . . ?
C00D C00C C00F C00E -0.3(2) . . . . ?
C00D C00C C00F C00S 178.77(19) . . . . ?
C00E C00B C00D Fe1 -58.81(13) . . . . ?
C00E C00B C00D C00C 0.4(2) . . . . ?
C00E C00B C00D C00L 179.76(18) . . . . ?
C00F C00C C00D Fe1 59.22(13) . . . . ?
C00F C00C C00D C00B -0.1(2) . . . . ?
C00F C00C C00D C00L -179.38(18) . . . . ?
C00G O3 C00J C00H -32.2(2) . . . . ?
C00I O2 C00U C00W -1.8(3) . . . . ?
C00I C00V C00W C00U -35.7(3) . . . . ?
C00J O3 C00G C00N 11.2(2) . . . . ?
C00J C00H C00N C00G -32.2(2) . . . . ?
C00K O1 C00M C00R -0.7(2) . . . . ?
C00K C00O C00R C00M -37.3(2) . . . . ?
C00M O1 C00K C00O -23.3(2) . . . . ?
C00N C00H C00J O3 39.48(19) . . . . ?
C00P C00C C00D Fe1 -122.76(19) . . . . ?
C00P C00C C00D C00B 177.96(18) . . . . ?
C00P C00C C00D C00L -1.4(3) . . . . ?
C00P C00C C00F Fe1 121.20(19) . . . . ?
C00P C00C C00F C00E -178.34(18) . . . . ?
C00P C00C C00F C00S 0.8(3) . . . . ?
C00Q C00B C00D Fe1 125.0(2) . . . . ?
C00Q C00B C00D C00C -175.80(18) . . . . ?
C00Q C00B C00D C00L 3.5(3) . . . . ?
C00Q C00B C00E Fe1 -123.5(2) . . . . ?
C00Q C00B C00E C00F 175.55(18) . . . . ?
C00Q C00B C00E C00T -0.8(3) . . . . ?
C00T C00E C00F Fe1 -121.6(2) . . . . ?
C00T C00E C00F C00C 176.90(19) . . . . ?
C00T C00E C00F C00S -2.2(3) . . . . ?
C00U O2 C00I C00V -21.0(2) . . . . ?
O4 C3 C4 C5 26.8(9) . . . . ?
C3 O4 C6 C5 23.4(14) . . . . ?
C3 C4 C5 C6 -13.7(11) . . . . ?
C4 C5 C6 O4 -5.3(13) . . . . ?
C6 O4 C3 C4 -30.6(11) . . . . ?

loop_
_exptl_oxdiff_crystal_face_indexfrac_h
_exptl_oxdiff_crystal_face_indexfrac_k
_exptl_oxdiff_crystal_face_indexfrac_l
_exptl_oxdiff_crystal_face_x
_exptl_oxdiff_crystal_face_y
_exptl_oxdiff_crystal_face_z
-0.0003 2.0000 -9.9999 -0.0743 -0.3747 0.8859
-6.0000 -0.0000 9.9999 -0.0557 0.0069 -0.9677
5.0002 2.9999 9.9999 0.5894 -0.1358 -0.8474
16.0003 3.9999 -1.0000 0.8965 -0.1759 0.2662
20.0006 2.0000 -0.0000 0.9622 0.1640 0.2342
6.0003 1.0000 9.9999 0.5094 0.1298 -0.8263
18.0009 -2.9999 1.9999 0.6124 0.7617 0.0533
18.0008 -2.9999 -4.0000 0.4946 0.6840 0.5901
-12.0007 2.0000 -7.9999 -0.5391 -0.5942 0.5610
-19.0009 2.9999 0.0001 -0.6151 -0.7563 -0.2444
8.0006 -2.0000 9.9998 0.4104 0.5384 -0.7886
9.0007 -6.9999 -0.0001 -0.0490 1.0420 0.1406
9.0005 -4.9999 -7.0000 -0.0644 0.7061 0.7581
2.0005 -3.9999 8.9998 0.0167 0.6478 -0.7632
-2.9997 -6.9999 -0.0001 -0.5531 0.7965 -0.0052
2.0002 -4.9999 -7.9999 -0.3781 0.5500 0.7625
-5.9998 -4.9999 6.9999 -0.4197 0.5808 -0.6770
-7.9999 -6.9999 -0.0001 -0.7631 0.6943 -0.0660
-2.0001 2.9999 9.9999 0.2953 -0.2789 -0.9325
0.0001 -3.9999 -8.9999 -0.4207 0.3736 0.8232
-9.0001 -5.9999 -5.0000 -0.8423 0.4864 0.3647
-11.0001 -2.0000 8.9999 -0.4074 0.1368 -0.9301
-10.0003 -3.9999 -6.9999 -0.8015 0.1950 0.5226
-16.0003 -4.9999 1.0000 -0.9575 0.2985 -0.2617
0.0001 2.0000 9.9999 0.3183 -0.1155 -0.9037
-7.0003 -2.9999 -8.9999 -0.6538 0.1078 0.7336
-6.0003 -2.0000 -9.9999 -0.5704 -0.0072 0.8308
-4.0003 0.0000 -10.9999 -0.3840 -0.2244 0.9356
-3.0004 1.0000 -10.9998 -0.2810 -0.3265 0.9433
-10.0007 3.0000 -8.9998 -0.4137 -0.6888 0.6704
-6.0001 1.0000 9.9999 0.0053 -0.1157 -0.9722
-11.0007 5.9999 0.0001 -0.0960 -0.9603 -0.1605
-6.0006 6.9999 -0.9999 0.1554 -0.9936 -0.0147
2.9998 2.0000 -9.9999 0.0517 -0.3134 0.9223
6.0006 -6.9999 -1.0001 -0.1947 0.9676 0.1936
-5.0004 5.9999 5.0000 0.2542 -0.7728 -0.5349
0.9996 5.9999 -5.9999 0.2903 -0.7926 0.5223
-1.0004 6.9999 -0.9999 0.3654 -0.8913 0.0461
3.9997 6.9999 -2.9999 0.5362 -0.8149 0.2858
6.0000 1.0000 -9.9999 0.1167 -0.1295 0.9633
10.0000 5.9999 -1.9999 0.7469 -0.5567 0.2738
8.0000 5.9999 3.0000 0.7610 -0.5328 -0.1979
21.0008 -0.0000 -0.0000 0.8822 0.4295 0.2553
-7.0001 -0.0000 9.9999 -0.0977 -0.0136 -0.9799
14.0008 -4.9999 2.9999 0.3419 0.9380 -0.0759
15.0008 -4.9999 -0.0001 0.3251 0.9196 0.2047
-3.0005 6.9999 2.0000 0.3403 -0.8933 -0.2467
-10.0000 -5.9999 -0.0000 -0.7861 0.5308 -0.0948
-8.9999 -6.9999 -0.0001 -0.8051 0.6738 -0.0782
-9.0007 5.9999 -2.9999 -0.0709 -0.9583 0.1323
5.9998 6.9999 0.0001 0.6791 -0.7352 0.0417
7.9999 4.9999 -6.9999 0.5037 -0.5399 0.7013
4.0001 3.9999 8.9999 0.5888 -0.2917 -0.7745
19.0006 0.0000 -4.0000 0.7196 0.3368 0.5889
14.0008 -3.9999 4.9999 0.4422 0.8414 -0.2593
4.0005 -6.9999 -1.0001 -0.2787 0.9267 0.1693
